data_4129265
loop_
_publ_author_name
'Lissel, Franziska'
'Schwarz, Florian'
'Blacque, Olivier'
'Riel, Heike'
'L\"ortscher, Emanuel'
'Venkatesan, Koushik'
'Berke, Heinz'

_publ_section_title
;
 Organometallic single-molecule electronics: tuning electron transport
 through X(diphosphine)2FeC4Fe(diphosphine)2X building blocks by varying
 the Fe-X-Au anchoring scheme from coordinative to covalent.
;
_journal_issue 41
_journal_name_full 'Journal of the American Chemical Society'
_journal_page_first 14560
_journal_page_last 14569
_journal_paper_doi 10.1021/ja507672g
_journal_volume 136
_journal_year 2014
_chemical_formula_moiety 'C48 H98 Fe2 P8'
_chemical_formula_sum 'C48 H98 Fe2 P8'
_chemical_formula_weight 1034.72
_chemical_name_systematic
(\m^2^-Buta-1,3-diyne-1,4-diyl){tetrakis[ethane-1,2-diylbis(diethylphosphane-\k<i>P</i>)]}diethynyldiiron
_space_group_crystal_system monoclinic
_space_group_IT_number 15
_space_group_name_Hall '-C 2yc'
_space_group_name_H-M_alt 'C 1 2/c 1'
_atom_sites_solution_hydrogens mixed
_audit_creation_date 2013-11-20
_audit_creation_method
;
Olex2 1.2
(compiled 2013.11.15 svn.r2834 for OlexSys, GUI svn.r4709)
;
_cell_angle_alpha 90
_cell_angle_beta 116.945(2)
_cell_angle_gamma 90
_cell_formula_units_Z 4
_cell_length_a 29.5938(6)
_cell_length_b 10.0002(1)
_cell_length_c 21.1040(4)
_cell_measurement_reflns_used 24890
_cell_measurement_temperature 183(2)
_cell_measurement_theta_max 32.7
_cell_measurement_theta_min 2.6
_cell_volume 5567.59(19)
_computing_cell_refinement
;
CrysAlisPro, Version 1.171.33.55 (Oxford Diffraction Ltd., 2010)
;
_computing_data_collection
;
CrysAlisPro, Version 1.171.33.55 (Oxford Diffraction Ltd., 2010)
;
_computing_data_reduction
;
CrysAlisPro, Version 1.171.33.55 (Oxford Diffraction Ltd., 2010)
;
_computing_molecular_graphics 'Mercury (Macrae et al., 2006)'
_computing_publication_material
;
Mercury (Macrae et al., 2006)
Olex2 (Dolomanov et al., 2009)
PLATON for Windows (Spek, 2003)
PublCIF (Westrip, 2010)
ShelXL2013 (Sheldrick, 2008) 
WinGX (Farrugia, 1999)
;
_computing_structure_refinement 'ShelXL2013 (Sheldrick, 2008)'
_computing_structure_solution 'ShelXS97 (Sheldrick, 2008)'
_diffrn_ambient_temperature 183(2)
_diffrn_detector_area_resol_mean 10.4498
_diffrn_measured_fraction_theta_full 0.999
_diffrn_measured_fraction_theta_max 0.999
_diffrn_measurement_device_type 'Xcalibur, Ruby'
_diffrn_measurement_method '\w scans'
_diffrn_orient_matrix_UB_11 0.0215214000
_diffrn_orient_matrix_UB_12 -0.0141948000
_diffrn_orient_matrix_UB_13 -0.0053088000
_diffrn_orient_matrix_UB_21 -0.0145559000
_diffrn_orient_matrix_UB_22 0.0114945000
_diffrn_orient_matrix_UB_23 -0.0369791000
_diffrn_orient_matrix_UB_31 0.0068900000
_diffrn_orient_matrix_UB_32 0.0685475000
_diffrn_orient_matrix_UB_33 0.0051040000
_diffrn_radiation_monochromator graphite
_diffrn_radiation_type MoK\a
_diffrn_radiation_wavelength 0.71073
_diffrn_reflns_av_R_equivalents 0.0261
_diffrn_reflns_av_unetI/netI 0.0186
_diffrn_reflns_limit_h_max 39
_diffrn_reflns_limit_h_min -39
_diffrn_reflns_limit_k_max 13
_diffrn_reflns_limit_k_min -13
_diffrn_reflns_limit_l_max 28
_diffrn_reflns_limit_l_min -28
_diffrn_reflns_number 44136
_diffrn_reflns_theta_full 25.242
_diffrn_reflns_theta_max 28.282
_diffrn_reflns_theta_min 2.583
_diffrn_source 'Enhance (Mo) X-ray Source'
_exptl_absorpt_coefficient_mu 0.781
_exptl_absorpt_correction_T_max 0.931
_exptl_absorpt_correction_T_min 0.744
_exptl_absorpt_correction_type analytical
_exptl_absorpt_process_details
;
CrysAlisPro, Oxford Diffraction Ltd.,
Version 1.171.33.55 (release 05-01-2010 CrysAlis171 .NET)
(compiled Jan  5 2010,16:28:46)
Analytical numeric absorption correction using a multifaceted crystal
model based on expressions derived by R.C. Clark & J.S. Reid.
(Clark, R. C. & Reid, J. S. (1995). Acta Cryst. A51, 887-897)
;
_exptl_crystal_colour yellow
_exptl_crystal_density_diffrn 1.234
_exptl_crystal_description tablet
_exptl_crystal_F_000 2232
_exptl_crystal_size_max 0.55
_exptl_crystal_size_mid 0.28
_exptl_crystal_size_min 0.11
_refine_diff_density_max 0.846
_refine_diff_density_min -0.552
_refine_diff_density_rms 0.085
_refine_ls_extinction_method none
_refine_ls_goodness_of_fit_ref 1.055
_refine_ls_hydrogen_treatment mixed
_refine_ls_matrix_type full
_refine_ls_number_parameters 314
_refine_ls_number_reflns 6905
_refine_ls_number_restraints 82
_refine_ls_restrained_S_all 1.059
_refine_ls_R_factor_all 0.0544
_refine_ls_R_factor_gt 0.0466
_refine_ls_shift/su_max 0.002
_refine_ls_shift/su_mean 0.000
_refine_ls_structure_factor_coef Fsqd
_refine_ls_weighting_details 'w=1/[\s^2^(Fo^2^)+(0.0885P)^2^+8.2438P] where P=(Fo^2^+2Fc^2^)/3'
_refine_ls_weighting_scheme calc
_refine_ls_wR_factor_gt 0.1417
_refine_ls_wR_factor_ref 0.1459
_reflns_number_gt 5800
_reflns_number_total 6905
_reflns_threshold_expression 'I > 2\s(I)'
_cod_data_source_file ja507672g_si_002.cif
_cod_data_source_block 4
_cod_database_code 4129265
_shelxl_version_number 2013-4
_shelx_space_group_comment
;
The symmetry employed for this shelxl refinement is uniquely defined
by the following loop, which should always be used as a source of
symmetry information in preference to the above space-group names.
They are only intended as comments.
;
_olex2_refinement_description
;
1. Fixed Uiso
 At 1.2 times of:
  All C(H,H) groups
 At 1.5 times of:
  All C(H,H,H) groups
2. Restrained distances
 C9A-C10A = C9B-C10B = C23A-C24A = C23B-C24B
 1.52 with sigma of 0.005
 P1-C9A \\sim P1-C9B \\sim P4-C23A \\sim P4-C23B
 with sigma of 0.005
3. Uiso/Uaniso restraints and constraints
C23A \\sim C23B \\sim C24A \\sim C24B: within 3A with sigma of 0.005 and sigma
for terminal atoms of 0.01
C9A \\sim C9B \\sim C10A \\sim C10B: within 3A with sigma of 0.005 and sigma
for terminal atoms of 0.01
4. Others
 Sof(C9B)=Sof(H9BA)=Sof(H9BB)=Sof(C10B)=Sof(H10D)=Sof(H10E)=Sof(H10F)=1-FVAR(1)
 Sof(C9A)=Sof(H9AA)=Sof(H9AB)=Sof(C10A)=Sof(H10A)=Sof(H10B)=Sof(H10C)=FVAR(1)
 Sof(C23B)=Sof(H23C)=Sof(H23D)=Sof(C24B)=Sof(H24D)=Sof(H24E)=Sof(H24F)=1-FVAR(2)
 Sof(C23A)=Sof(H23A)=Sof(H23B)=Sof(C24A)=Sof(H24A)=Sof(H24B)=Sof(H24C)=FVAR(2)
5.a Secondary CH2 refined with riding coordinates:
 C5(H5A,H5B), C6(H6A,H6B), C7(H7A,H7B), C9A(H9AA,H9AB), C9B(H9BA,H9BB),
 C11(H11A,H11B), C13(H13A,H13B), C15(H15A,H15B), C16(H16A,H16B), C17(H17A,H17B),
  C19(H19A,H19B), C21(H21A,H21B), C23A(H23A,H23B), C23B(H23C,H23D)
5.b Idealised Me refined as rotating group:
 C8(H8A,H8B,H8C), C10A(H10A,H10B,H10C), C10B(H10D,H10E,H10F), C12(H12A,H12B,
 H12C), C14(H14A,H14B,H14C), C18(H18A,H18B,H18C), C20(H20A,H20B,H20C), C22(H22A,
 H22B,H22C), C24A(H24A,H24B,H24C), C24B(H24D,H24E,H24F)
;

loop_
_space_group_symop_operation_xyz
'x, y, z'
'-x, y, -z+1/2'
'x+1/2, y+1/2, z'
'-x+1/2, y+1/2, -z+1/2'
'-x, -y, -z'
'x, -y, z-1/2'
'-x+1/2, -y+1/2, -z'
'x+1/2, -y+1/2, z-1/2'

loop_
_atom_site_label
_atom_site_type_symbol
_atom_site_fract_x
_atom_site_fract_y
_atom_site_fract_z
_atom_site_U_iso_or_equiv
_atom_site_adp_type
_atom_site_occupancy
_atom_site_site_symmetry_order
_atom_site_calc_flag
_atom_site_refinement_flags_posn
_atom_site_refinement_flags_occupancy
_atom_site_disorder_assembly
_atom_site_disorder_group
C1 C 0.56269(9) 0.1407(2) 0.24429(13) 0.0304(5) Uani 1 1 d . . . .
C2 C 0.52267(9) 0.1378(3) 0.24817(14) 0.0352(5) Uani 1 1 d . . . .
C3 C 0.69073(9) 0.1717(2) 0.23980(13) 0.0298(5) Uani 1 1 d . . . .
C4 C 0.73173(12) 0.1802(4) 0.24080(19) 0.0512(8) Uani 1 1 d . . . .
C5 C 0.56080(13) 0.0184(3) 0.08229(17) 0.0564(9) Uani 1 1 d . . . .
H5A H 0.5600 -0.0483 0.0484 0.068 Uiso 1 1 calc R . . .
H5B H 0.5274 0.0238 0.0800 0.068 Uiso 1 1 calc R . . .
C6 C 0.57639(14) 0.1551(3) 0.06508(16) 0.0532(8) Uani 1 1 d . . . .
H6A H 0.5494 0.1905 0.0216 0.064 Uiso 1 1 calc R . . .
H6B H 0.6065 0.1455 0.0583 0.064 Uiso 1 1 calc R . . .
C7 C 0.65975(14) -0.0921(4) 0.1540(2) 0.0724(12) Uani 1 1 d . . . .
H7A H 0.6737 -0.0164 0.1400 0.087 Uiso 1 1 calc R . . .
H7B H 0.6864 -0.1251 0.1985 0.087 Uiso 1 1 calc R . . .
C8 C 0.64915(17) -0.1988(5) 0.0999(2) 0.0807(13) Uani 1 1 d . . . .
H8A H 0.6373 -0.2775 0.1137 0.121 Uiso 1 1 calc GR . . .
H8B H 0.6796 -0.2192 0.0964 0.121 Uiso 1 1 calc GR . . .
H8C H 0.6237 -0.1682 0.0546 0.121 Uiso 1 1 calc GR . . .
C9A C 0.5847(2) -0.1883(5) 0.1869(4) 0.0582(16) Uani 0.610(8) 1 d D P A 1
H9AA H 0.5865 -0.2529 0.1538 0.070 Uiso 0.610(8) 1 calc R P A 1
H9AB H 0.6068 -0.2193 0.2346 0.070 Uiso 0.610(8) 1 calc R P A 1
C10A C 0.5304(2) -0.1839(7) 0.1773(4) 0.0714(18) Uani 0.610(8) 1 d D P A 1
H10A H 0.5289 -0.1275 0.2131 0.107 Uiso 0.610(8) 1 calc GR P A 1
H10B H 0.5197 -0.2726 0.1816 0.107 Uiso 0.610(8) 1 calc GR P A 1
H10C H 0.5084 -0.1488 0.1311 0.107 Uiso 0.610(8) 1 calc GR P A 1
C9B C 0.5716(5) -0.1517(10) 0.1944(6) 0.076(3) Uani 0.390(8) 1 d D P A 2
H9BA H 0.5958 -0.2041 0.2339 0.092 Uiso 0.390(8) 1 calc R P A 2
H9BB H 0.5513 -0.1028 0.2120 0.092 Uiso 0.390(8) 1 calc R P A 2
C10B C 0.5362(4) -0.2505(10) 0.1393(6) 0.072(3) Uani 0.390(8) 1 d D P A 2
H10D H 0.5050 -0.2066 0.1090 0.107 Uiso 0.390(8) 1 calc GR P A 2
H10E H 0.5295 -0.3242 0.1630 0.107 Uiso 0.390(8) 1 calc GR P A 2
H10F H 0.5519 -0.2830 0.1112 0.107 Uiso 0.390(8) 1 calc GR P A 2
C11 C 0.52665(13) 0.3521(4) 0.11306(19) 0.0584(9) Uani 1 1 d . . . .
H11A H 0.5265 0.3907 0.1551 0.070 Uiso 1 1 calc R . . .
H11B H 0.5239 0.4255 0.0814 0.070 Uiso 1 1 calc R . . .
C12 C 0.48045(14) 0.2685(5) 0.0773(2) 0.0755(12) Uani 1 1 d . . . .
H12A H 0.4785 0.2337 0.0337 0.113 Uiso 1 1 calc GR . . .
H12B H 0.4510 0.3220 0.0671 0.113 Uiso 1 1 calc GR . . .
H12C H 0.4820 0.1958 0.1079 0.113 Uiso 1 1 calc GR . . .
C13 C 0.62445(15) 0.4044(4) 0.12351(17) 0.0592(9) Uani 1 1 d . . . .
H13A H 0.6230 0.4834 0.1492 0.071 Uiso 1 1 calc R . . .
H13B H 0.6597 0.3775 0.1432 0.071 Uiso 1 1 calc R . . .
C14 C 0.60642(19) 0.4432(4) 0.0453(2) 0.0789(13) Uani 1 1 d . . . .
H14A H 0.6103 0.3683 0.0198 0.118 Uiso 1 1 calc GR . . .
H14B H 0.6263 0.5169 0.0426 0.118 Uiso 1 1 calc GR . . .
H14C H 0.5714 0.4689 0.0246 0.118 Uiso 1 1 calc GR . . .
C15 C 0.66304(13) 0.2805(3) 0.40158(15) 0.0482(7) Uani 1 1 d . . . .
H15A H 0.6809 0.3520 0.4345 0.058 Uiso 1 1 calc R . . .
H15B H 0.6340 0.2550 0.4086 0.058 Uiso 1 1 calc R . . .
C16 C 0.69852(13) 0.1594(3) 0.41452(16) 0.0483(7) Uani 1 1 d . . . .
H16A H 0.7062 0.1179 0.4599 0.058 Uiso 1 1 calc R . . .
H16B H 0.7300 0.1876 0.4150 0.058 Uiso 1 1 calc R . . .
C17 C 0.58863(14) 0.4487(4) 0.2966(2) 0.0640(10) Uani 1 1 d . . . .
H17A H 0.5800 0.5015 0.2541 0.077 Uiso 1 1 calc R . . .
H17B H 0.5596 0.3927 0.2875 0.077 Uiso 1 1 calc R . . .
C18 C 0.59555(18) 0.5422(4) 0.3550(2) 0.0758(12) Uani 1 1 d . . . .
H18A H 0.6025 0.4921 0.3973 0.114 Uiso 1 1 calc GR . . .
H18B H 0.5652 0.5937 0.3415 0.114 Uiso 1 1 calc GR . . .
H18C H 0.6234 0.6012 0.3639 0.114 Uiso 1 1 calc GR . . .
C19 C 0.69059(14) 0.4534(3) 0.31369(18) 0.0579(9) Uani 1 1 d . . . .
H19A H 0.7112 0.4068 0.2958 0.070 Uiso 1 1 calc R . . .
H19B H 0.6735 0.5251 0.2804 0.070 Uiso 1 1 calc R . . .
C20 C 0.72637(15) 0.5179(4) 0.38227(19) 0.0698(11) Uani 1 1 d . . . .
H20A H 0.7074 0.5654 0.4018 0.105 Uiso 1 1 calc GR . . .
H20B H 0.7480 0.5792 0.3737 0.105 Uiso 1 1 calc GR . . .
H20C H 0.7467 0.4503 0.4152 0.105 Uiso 1 1 calc GR . . .
C21 C 0.71605(13) -0.0768(4) 0.35089(17) 0.0564(8) Uani 1 1 d . . . .
H21A H 0.7005 -0.1609 0.3288 0.068 Uiso 1 1 calc R . . .
H21B H 0.7325 -0.0409 0.3240 0.068 Uiso 1 1 calc R . . .
C22 C 0.75673(14) -0.1071(4) 0.42502(19) 0.0674(10) Uani 1 1 d . . . .
H22A H 0.7756 -0.0272 0.4459 0.101 Uiso 1 1 calc GR . . .
H22B H 0.7792 -0.1743 0.4228 0.101 Uiso 1 1 calc GR . . .
H22C H 0.7413 -0.1392 0.4535 0.101 Uiso 1 1 calc GR . . .
C23A C 0.6239(3) -0.0514(9) 0.3703(4) 0.0680(19) Uani 0.643(8) 1 d D P B 1
H23A H 0.5958 0.0070 0.3630 0.082 Uiso 0.643(8) 1 calc R P B 1
H23B H 0.6098 -0.1271 0.3386 0.082 Uiso 0.643(8) 1 calc R P B 1
C24A C 0.6454(3) -0.1040(9) 0.4455(3) 0.084(2) Uani 0.643(8) 1 d D P B 1
H24A H 0.6732 -0.1632 0.4544 0.125 Uiso 0.643(8) 1 calc GR P B 1
H24B H 0.6195 -0.1516 0.4517 0.125 Uiso 0.643(8) 1 calc GR P B 1
H24C H 0.6572 -0.0305 0.4783 0.125 Uiso 0.643(8) 1 calc GR P B 1
C23B C 0.6318(7) -0.0713(13) 0.3756(10) 0.073(3) Uani 0.357(8) 1 d D P B 2
H23C H 0.6045 -0.1145 0.3353 0.088 Uiso 0.357(8) 1 calc R P B 2
H23D H 0.6554 -0.1408 0.4031 0.088 Uiso 0.357(8) 1 calc R P B 2
C24B C 0.6096(5) -0.0113(14) 0.4213(6) 0.080(3) Uani 0.357(8) 1 d D P B 2
H24D H 0.6364 0.0238 0.4642 0.120 Uiso 0.357(8) 1 calc GR P B 2
H24E H 0.5917 -0.0791 0.4330 0.120 Uiso 0.357(8) 1 calc GR P B 2
H24F H 0.5867 0.0595 0.3957 0.120 Uiso 0.357(8) 1 calc GR P B 2
P1 P 0.60831(2) -0.02696(7) 0.17292(4) 0.03496(17) Uani 1 1 d . . . .
P2 P 0.58928(2) 0.27104(7) 0.14050(3) 0.03225(16) Uani 1 1 d . . . .
P3 P 0.64189(3) 0.33713(6) 0.30825(3) 0.03129(16) Uani 1 1 d . . . .
P4 P 0.66481(2) 0.03944(6) 0.34089(3) 0.03097(15) Uani 1 1 d . . . .
Fe1 Fe 0.62620(2) 0.15527(3) 0.24069(2) 0.02215(11) Uani 1 1 d . . . .
H4 H 0.7676(18) 0.190(5) 0.251(3) 0.100(16) Uiso 1 1 d . . . .

loop_
_atom_site_aniso_label
_atom_site_aniso_U_11
_atom_site_aniso_U_22
_atom_site_aniso_U_33
_atom_site_aniso_U_23
_atom_site_aniso_U_13
_atom_site_aniso_U_12
C1 0.0235(10) 0.0333(12) 0.0324(12) 0.0008(9) 0.0109(9) 0.0006(9)
C2 0.0260(11) 0.0390(14) 0.0404(14) 0.0000(11) 0.0148(10) -0.0009(10)
C3 0.0295(11) 0.0304(12) 0.0317(12) -0.0057(9) 0.0157(10) -0.0035(9)
C4 0.0370(14) 0.0593(19) 0.068(2) -0.0146(16) 0.0331(15) -0.0103(14)
C5 0.0538(18) 0.0465(17) 0.0438(17) -0.0119(14) 0.0002(14) 0.0036(15)
C6 0.064(2) 0.0521(18) 0.0326(14) -0.0039(13) 0.0119(14) 0.0118(15)
C7 0.059(2) 0.071(2) 0.073(2) -0.032(2) 0.0183(19) 0.0156(19)
C8 0.073(3) 0.082(3) 0.080(3) -0.041(2) 0.029(2) 0.000(2)
C9A 0.067(3) 0.034(3) 0.073(3) -0.011(2) 0.032(3) -0.012(3)
C10A 0.073(3) 0.061(3) 0.088(4) -0.018(3) 0.043(3) -0.030(3)
C9B 0.081(5) 0.045(4) 0.083(4) -0.011(4) 0.019(4) -0.014(4)
C10B 0.075(5) 0.048(4) 0.074(5) -0.010(4) 0.019(4) -0.025(4)
C11 0.0566(19) 0.054(2) 0.0538(19) 0.0057(15) 0.0152(16) 0.0226(16)
C12 0.0467(19) 0.095(3) 0.065(2) 0.001(2) 0.0079(17) 0.022(2)
C13 0.077(2) 0.0543(19) 0.0441(17) 0.0108(15) 0.0255(17) -0.0073(18)
C14 0.110(3) 0.070(3) 0.052(2) 0.0196(19) 0.033(2) -0.013(2)
C15 0.068(2) 0.0456(17) 0.0366(14) -0.0014(12) 0.0290(14) 0.0014(15)
C16 0.0523(17) 0.0503(18) 0.0336(14) 0.0010(12) 0.0118(13) -0.0002(14)
C17 0.068(2) 0.053(2) 0.067(2) -0.0091(17) 0.0269(18) 0.0176(17)
C18 0.093(3) 0.064(2) 0.083(3) -0.012(2) 0.051(2) 0.019(2)
C19 0.079(2) 0.0503(19) 0.0538(19) -0.0176(15) 0.0381(18) -0.0283(17)
C20 0.073(2) 0.081(3) 0.0477(19) -0.0117(18) 0.0211(17) -0.036(2)
C21 0.0562(18) 0.061(2) 0.0445(17) 0.0100(15) 0.0162(15) 0.0252(16)
C22 0.064(2) 0.070(2) 0.0507(19) 0.0085(17) 0.0106(17) 0.0282(19)
C23A 0.065(3) 0.076(3) 0.064(3) 0.030(3) 0.030(3) -0.008(3)
C24A 0.084(4) 0.110(5) 0.059(3) 0.029(3) 0.035(3) -0.019(3)
C23B 0.067(4) 0.083(4) 0.067(4) 0.025(4) 0.028(4) -0.013(4)
C24B 0.081(5) 0.103(6) 0.068(5) 0.022(4) 0.043(4) -0.015(5)
P1 0.0314(3) 0.0267(3) 0.0360(3) -0.0063(3) 0.0059(3) -0.0019(2)
P2 0.0361(3) 0.0312(3) 0.0254(3) 0.0026(2) 0.0105(3) 0.0059(3)
P3 0.0372(3) 0.0280(3) 0.0280(3) -0.0045(2) 0.0142(3) 0.0013(2)
P4 0.0337(3) 0.0304(3) 0.0276(3) 0.0052(2) 0.0128(3) 0.0032(2)
Fe1 0.01927(16) 0.02330(18) 0.02391(18) -0.00040(11) 0.00980(13) -0.00025(11)

loop_
_atom_type_symbol
_atom_type_description
_atom_type_scat_dispersion_real
_atom_type_scat_dispersion_imag
_atom_type_scat_source
C C 0.0033 0.0016 'International Tables Vol C Tables 4.2.6.8 and 6.1.1.4'
H H 0.0000 0.0000 'International Tables Vol C Tables 4.2.6.8 and 6.1.1.4'
P P 0.1023 0.0942 'International Tables Vol C Tables 4.2.6.8 and 6.1.1.4'
Fe Fe 0.3463 0.8444 'International Tables Vol C Tables 4.2.6.8 and 6.1.1.4'

loop_
_exptl_crystal_face_index_h
_exptl_crystal_face_index_k
_exptl_crystal_face_index_l
_exptl_crystal_face_perp_dist
_exptl_oxdiff_crystal_face_indexfrac_h
_exptl_oxdiff_crystal_face_indexfrac_k
_exptl_oxdiff_crystal_face_indexfrac_l
_exptl_oxdiff_crystal_face_x
_exptl_oxdiff_crystal_face_y
_exptl_oxdiff_crystal_face_z
40 1 -5 0.0647 39.9853 0.9931 -5.0110 0.8732 -0.3858 0.3186
-40 0 5 0.0302 -39.9836 0.0065 5.0119 -0.8874 0.3973 -0.2501
4 0 -28 0.1160 3.9628 0.0093 -27.9847 0.2347 0.9772 -0.1154
-4 -1 28 0.1497 -3.9645 -1.0089 27.9838 -0.2205 -0.9887 0.0468
-10 -14 6 0.2522 -10.0131 -13.9942 5.9878 -0.0483 -0.2372 -0.9979
-11 -12 16 0.2280 -10.9966 -11.9984 15.9839 -0.1513 -0.5695 -0.8167
11 13 -10 0.2386 11.0061 12.9958 -9.9867 0.1053 0.3591 0.9159
9 13 3 0.2531 9.0234 12.9915 3.0063 -0.0068 -0.0925 0.9684
37 -2 -23 0.1493 36.9578 -1.9985 -23.0017 0.9468 0.2890 0.0004
-38 2 23 0.0924 -37.9575 1.9987 23.0021 -0.9683 -0.2744 -0.0073

loop_
_geom_angle_atom_site_label_1
_geom_angle_atom_site_label_2
_geom_angle_atom_site_label_3
_geom_angle
_geom_angle_site_symmetry_3
C2 C1 Fe1 176.7(2) .
C1 C2 C2 178.5(2) 2_655
C4 C3 Fe1 178.3(3) .
C3 C4 H4 169(3) .
H5A C5 H5B 108.5 .
C6 C5 H5A 110.3 .
C6 C5 H5B 110.3 .
C6 C5 P1 107.1(2) .
P1 C5 H5A 110.3 .
P1 C5 H5B 110.3 .
C5 C6 H6A 110.0 .
C5 C6 H6B 110.0 .
C5 C6 P2 108.6(2) .
H6A C6 H6B 108.4 .
P2 C6 H6A 110.0 .
P2 C6 H6B 110.0 .
H7A C7 H7B 106.8 .
C8 C7 H7A 107.2 .
C8 C7 H7B 107.2 .
C8 C7 P1 120.5(3) .
P1 C7 H7A 107.2 .
P1 C7 H7B 107.2 .
C7 C8 H8A 109.5 .
C7 C8 H8B 109.5 .
C7 C8 H8C 109.5 .
H8A C8 H8B 109.5 .
H8A C8 H8C 109.5 .
H8B C8 H8C 109.5 .
H9AA C9A H9AB 107.6 .
C10A C9A H9AA 108.7 .
C10A C9A H9AB 108.7 .
C10A C9A P1 114.1(4) .
P1 C9A H9AA 108.7 .
P1 C9A H9AB 108.7 .
C9A C10A H10A 109.5 .
C9A C10A H10B 109.5 .
C9A C10A H10C 109.5 .
H10A C10A H10B 109.5 .
H10A C10A H10C 109.5 .
H10B C10A H10C 109.5 .
H9BA C9B H9BB 106.7 .
C10B C9B H9BA 106.8 .
C10B C9B H9BB 106.8 .
C10B C9B P1 122.0(7) .
P1 C9B H9BA 106.8 .
P1 C9B H9BB 106.8 .
C9B C10B H10D 109.5 .
C9B C10B H10E 109.5 .
C9B C10B H10F 109.5 .
H10D C10B H10E 109.5 .
H10D C10B H10F 109.5 .
H10E C10B H10F 109.5 .
H11A C11 H11B 107.1 .
C12 C11 H11A 107.8 .
C12 C11 H11B 107.8 .
C12 C11 P2 118.1(3) .
P2 C11 H11A 107.8 .
P2 C11 H11B 107.8 .
C11 C12 H12A 109.5 .
C11 C12 H12B 109.5 .
C11 C12 H12C 109.5 .
H12A C12 H12B 109.5 .
H12A C12 H12C 109.5 .
H12B C12 H12C 109.5 .
H13A C13 H13B 107.3 .
C14 C13 H13A 108.2 .
C14 C13 H13B 108.2 .
C14 C13 P2 116.4(3) .
P2 C13 H13A 108.2 .
P2 C13 H13B 108.2 .
C13 C14 H14A 109.5 .
C13 C14 H14B 109.5 .
C13 C14 H14C 109.5 .
H14A C14 H14B 109.5 .
H14A C14 H14C 109.5 .
H14B C14 H14C 109.5 .
H15A C15 H15B 108.5 .
C16 C15 H15A 110.2 .
C16 C15 H15B 110.2 .
C16 C15 P3 107.5(2) .
P3 C15 H15A 110.2 .
P3 C15 H15B 110.2 .
C15 C16 H16A 110.3 .
C15 C16 H16B 110.3 .
C15 C16 P4 107.1(2) .
H16A C16 H16B 108.5 .
P4 C16 H16A 110.3 .
P4 C16 H16B 110.3 .
H17A C17 H17B 107.1 .
C18 C17 H17A 107.7 .
C18 C17 H17B 107.7 .
C18 C17 P3 118.6(3) .
P3 C17 H17A 107.7 .
P3 C17 H17B 107.7 .
C17 C18 H18A 109.5 .
C17 C18 H18B 109.5 .
C17 C18 H18C 109.5 .
H18A C18 H18B 109.5 .
H18A C18 H18C 109.5 .
H18B C18 H18C 109.5 .
H19A C19 H19B 106.7 .
C20 C19 H19A 106.8 .
C20 C19 H19B 106.8 .
C20 C19 P3 122.0(2) .
P3 C19 H19A 106.8 .
P3 C19 H19B 106.8 .
C19 C20 H20A 109.5 .
C19 C20 H20B 109.5 .
C19 C20 H20C 109.5 .
H20A C20 H20B 109.5 .
H20A C20 H20C 109.5 .
H20B C20 H20C 109.5 .
H21A C21 H21B 107.1 .
C22 C21 H21A 107.8 .
C22 C21 H21B 107.8 .
C22 C21 P4 118.2(3) .
P4 C21 H21A 107.8 .
P4 C21 H21B 107.8 .
C21 C22 H22A 109.5 .
C21 C22 H22B 109.5 .
C21 C22 H22C 109.5 .
H22A C22 H22B 109.5 .
H22A C22 H22C 109.5 .
H22B C22 H22C 109.5 .
H23A C23A H23B 106.9 .
C24A C23A H23A 107.3 .
C24A C23A H23B 107.3 .
C24A C23A P4 120.0(5) .
P4 C23A H23A 107.3 .
P4 C23A H23B 107.3 .
C23A C24A H24A 109.5 .
C23A C24A H24B 109.5 .
C23A C24A H24C 109.5 .
H24A C24A H24B 109.5 .
H24A C24A H24C 109.5 .
H24B C24A H24C 109.5 .
H23C C23B H23D 107.1 .
C24B C23B H23C 107.7 .
C24B C23B H23D 107.7 .
C24B C23B P4 118.6(8) .
P4 C23B H23C 107.7 .
P4 C23B H23D 107.7 .
C23B C24B H24D 109.5 .
C23B C24B H24E 109.5 .
C23B C24B H24F 109.5 .
H24D C24B H24E 109.5 .
H24D C24B H24F 109.5 .
H24E C24B H24F 109.5 .
C5 P1 C7 100.22(18) .
C5 P1 Fe1 108.20(11) .
C7 P1 Fe1 116.44(13) .
C9A P1 C5 102.5(3) .
C9A P1 C7 97.8(2) .
C9A P1 Fe1 127.8(2) .
C9B P1 C5 99.4(4) .
C9B P1 C7 116.6(5) .
C9B P1 Fe1 113.1(3) .
C6 P2 Fe1 108.14(10) .
C11 P2 C6 102.47(16) .
C11 P2 Fe1 121.06(13) .
C13 P2 C6 101.61(17) .
C13 P2 C11 101.38(18) .
C13 P2 Fe1 119.40(11) .
C15 P3 Fe1 107.52(10) .
C17 P3 C15 100.47(16) .
C17 P3 Fe1 119.22(12) .
C19 P3 C15 104.55(16) .
C19 P3 C17 103.07(19) .
C19 P3 Fe1 119.54(11) .
C16 P4 Fe1 108.04(10) .
C21 P4 C16 102.08(15) .
C21 P4 Fe1 118.64(11) .
C23A P4 C16 102.9(3) .
C23A P4 C21 106.4(3) .
C23A P4 Fe1 116.6(3) .
C23B P4 C16 103.7(6) .
C23B P4 C21 97.6(6) .
C23B P4 Fe1 123.9(7) .
C1 Fe1 C3 178.39(10) .
C1 Fe1 P1 90.65(8) .
C1 Fe1 P2 90.52(8) .
C1 Fe1 P3 87.73(8) .
C1 Fe1 P4 90.76(8) .
C3 Fe1 P1 90.68(7) .
C3 Fe1 P2 90.47(8) .
C3 Fe1 P3 90.94(7) .
C3 Fe1 P4 88.24(8) .
P2 Fe1 P1 86.77(3) .
P2 Fe1 P3 93.09(3) .
P2 Fe1 P4 178.71(3) .
P3 Fe1 P1 178.37(3) .
P4 Fe1 P1 93.14(3) .
P4 Fe1 P3 87.04(3) .

loop_
_geom_bond_atom_site_label_1
_geom_bond_atom_site_label_2
_geom_bond_distance
_geom_bond_site_symmetry_2
C1 C2 1.224(3) .
C1 Fe1 1.921(2) .
C2 C2 1.378(5) 2_655
C3 C4 1.207(4) .
C3 Fe1 1.926(2) .
C4 H4 0.99(5) .
C5 H5A 0.9700 .
C5 H5B 0.9700 .
C5 C6 1.538(5) .
C5 P1 1.845(3) .
C6 H6A 0.9700 .
C6 H6B 0.9700 .
C6 P2 1.864(3) .
C7 H7A 0.9700 .
C7 H7B 0.9700 .
C7 C8 1.489(5) .
C7 P1 1.858(4) .
C8 H8A 0.9600 .
C8 H8B 0.9600 .
C8 H8C 0.9600 .
C9A H9AA 0.9700 .
C9A H9AB 0.9700 .
C9A C10A 1.525(4) .
C9A P1 1.835(4) .
C10A H10A 0.9600 .
C10A H10B 0.9600 .
C10A H10C 0.9600 .
C9B H9BA 0.9700 .
C9B H9BB 0.9700 .
C9B C10B 1.523(5) .
C9B P1 1.841(5) .
C10B H10D 0.9600 .
C10B H10E 0.9600 .
C10B H10F 0.9600 .
C11 H11A 0.9700 .
C11 H11B 0.9700 .
C11 C12 1.484(5) .
C11 P2 1.859(3) .
C12 H12A 0.9600 .
C12 H12B 0.9600 .
C12 H12C 0.9600 .
C13 H13A 0.9700 .
C13 H13B 0.9700 .
C13 C14 1.537(5) .
C13 P2 1.824(4) .
C14 H14A 0.9600 .
C14 H14B 0.9600 .
C14 H14C 0.9600 .
C15 H15A 0.9700 .
C15 H15B 0.9700 .
C15 C16 1.544(4) .
C15 P3 1.864(3) .
C16 H16A 0.9700 .
C16 H16B 0.9700 .
C16 P4 1.856(3) .
C17 H17A 0.9700 .
C17 H17B 0.9700 .
C17 C18 1.486(5) .
C17 P3 1.854(3) .
C18 H18A 0.9600 .
C18 H18B 0.9600 .
C18 H18C 0.9600 .
C19 H19A 0.9700 .
C19 H19B 0.9700 .
C19 C20 1.498(4) .
C19 P3 1.814(3) .
C20 H20A 0.9600 .
C20 H20B 0.9600 .
C20 H20C 0.9600 .
C21 H21A 0.9700 .
C21 H21B 0.9700 .
C21 C22 1.511(4) .
C21 P4 1.846(3) .
C22 H22A 0.9600 .
C22 H22B 0.9600 .
C22 H22C 0.9600 .
C23A H23A 0.9700 .
C23A H23B 0.9700 .
C23A C24A 1.512(5) .
C23A P4 1.831(4) .
C24A H24A 0.9600 .
C24A H24B 0.9600 .
C24A H24C 0.9600 .
C23B H23C 0.9700 .
C23B H23D 0.9700 .
C23B C24B 1.517(5) .
C23B P4 1.833(5) .
C24B H24D 0.9600 .
C24B H24E 0.9600 .
C24B H24F 0.9600 .
P1 Fe1 2.2273(7) .
P2 Fe1 2.2161(7) .
P3 Fe1 2.2262(7) .
P4 Fe1 2.2201(7) .
